data_4337034
loop_
_publ_author_name
'Yulia V. Nelyubina'
'Alexander A. Korlyukov'
'Ivan V. Fedyanin'
'Konstantin A. Lyssenko'

_publ_section_title
;
 Extremely Long Cu...O Contact as a Possible Pathway for Magnetic
 Interactions in Na2Cu(CO3)2
;
_journal_name_full 'Inorganic Chemistry'
_journal_page_first 14355
_journal_page_last 14363
_journal_paper_doi 10.1021/ic4024025
_journal_volume 52
_journal_year 2013
_chemical_formula_moiety 'C2 Cu Na2 O6'
_chemical_formula_sum 'C2 Cu Na2 O6'
_chemical_formula_weight 229.54
_chemical_name_systematic
; 
 ? 
;
_space_group_IT_number 14
_symmetry_cell_setting monoclinic
_symmetry_space_group_name_Hall '-P 2ybc'
_symmetry_space_group_name_H-M 'P 1 21/c 1'
_atom_sites_solution_primary direct
_atom_sites_solution_secondary difmap
_audit_creation_method SHELXL-97
_cell_angle_alpha 90.00
_cell_angle_beta 115.8051(12)
_cell_angle_gamma 90.00
_cell_formula_units_Z 2
_cell_length_a 5.6327(4)
_cell_length_b 8.1237(6)
_cell_length_c 6.1520(5)
_cell_measurement_reflns_used 1886
_cell_measurement_temperature 120(2)
_cell_measurement_theta_max 30
_cell_measurement_theta_min 3
_cell_volume 253.43(3)
_computing_cell_refinement 'SAINTPlus (Bruker, 1998a)'
_computing_data_collection 'SMART (Bruker, 1998b)'
_computing_data_reduction 'SAINTPlus (Bruker, 1998a)'
_computing_molecular_graphics 'SHELXTL ver. 5.1 (Sheldrick, 1998b)'
_computing_publication_material 'SHELXTL ver. 5.1 (Sheldrick, 1998b)'
_computing_structure_refinement 'SHELXTL ver. 5.1 (Sheldrick, 1998b)'
_computing_structure_solution 'SHELXTL ver. 5.1 (Sheldrick, 1998b)'
_diffrn_ambient_temperature 120(2)
_diffrn_measured_fraction_theta_full 0.994
_diffrn_measured_fraction_theta_max 0.994
_diffrn_measurement_device_type 'Bruker SMART 1000 CCD area detector'
_diffrn_measurement_method 'phi and omega scans'
_diffrn_radiation_monochromator graphite
_diffrn_radiation_source 'fine-focus sealed tube'
_diffrn_radiation_type MoK\a
_diffrn_radiation_wavelength 0.71073
_diffrn_reflns_av_R_equivalents 0.0347
_diffrn_reflns_av_sigmaI/netI 0.0400
_diffrn_reflns_limit_h_max 12
_diffrn_reflns_limit_h_min -12
_diffrn_reflns_limit_k_max 16
_diffrn_reflns_limit_k_min -18
_diffrn_reflns_limit_l_max 12
_diffrn_reflns_limit_l_min -13
_diffrn_reflns_number 9301
_diffrn_reflns_theta_full 52.49
_diffrn_reflns_theta_max 52.49
_diffrn_reflns_theta_min 4.02
_exptl_absorpt_coefficient_mu 4.443
_exptl_absorpt_correction_T_max 0.660
_exptl_absorpt_correction_T_min 0.400
_exptl_absorpt_correction_type multi-scan
_exptl_absorpt_process_details 'SADABS (Sheldrick, 1998a)'
_exptl_crystal_colour blue
_exptl_crystal_density_diffrn 3.008
_exptl_crystal_description prism
_exptl_crystal_F_000 222
_exptl_crystal_size_max 0.25
_exptl_crystal_size_mid 0.10
_exptl_crystal_size_min 0.10
_refine_diff_density_max 1.394
_refine_diff_density_min -1.142
_refine_diff_density_rms 0.172
_refine_ls_extinction_coef 0.026(4)
_refine_ls_extinction_expression Fc^*^=kFc[1+0.001xFc^2^\l^3^/sin(2\q)]^-1/4^
_refine_ls_extinction_method SHELXL
_refine_ls_goodness_of_fit_ref 1.007
_refine_ls_matrix_type full
_refine_ls_number_parameters 53
_refine_ls_number_reflns 2928
_refine_ls_number_restraints 0
_refine_ls_restrained_S_all 1.007
_refine_ls_R_factor_all 0.0455
_refine_ls_R_factor_gt 0.0305
_refine_ls_shift/su_max 0.000
_refine_ls_shift/su_mean 0.000
_refine_ls_structure_factor_coef Fsqd
_refine_ls_weighting_details 'calc w=1/[\s^2^(Fo^2^)+(0.0349P)^2^+0.0000P] where P=(Fo^2^+2Fc^2^)/3'
_refine_ls_weighting_scheme calc
_refine_ls_wR_factor_gt 0.0673
_refine_ls_wR_factor_ref 0.0726
_reflns_number_gt 2290
_reflns_number_total 2928
_reflns_threshold_expression I>2\s(I)
_cod_data_source_file ic4024025_si_002.cif
_cod_data_source_block Na2Cu(CO3)2
_cod_original_sg_symbol_H-M 'P 21/c'
_cod_database_code 4337034
_cod_database_fobs_code 4337034
_shelx_f_squared_multiplier 1.000

loop_
_symmetry_equiv_pos_as_xyz
'x, y, z'
'-x, y+1/2, -z+1/2'
'-x, -y, -z'
'x, -y-1/2, z-1/2'

loop_
_atom_site_label
_atom_site_type_symbol
_atom_site_fract_x
_atom_site_fract_y
_atom_site_fract_z
_atom_site_U_iso_or_equiv
_atom_site_adp_type
_atom_site_occupancy
_atom_site_symmetry_multiplicity
_atom_site_calc_flag
_atom_site_refinement_flags
Cu1 Cu 0.0000 0.0000 0.0000 0.00497(3) Uani 1 2 d S
Na1 Na 0.63956(9) 0.09312(5) 0.32391(8) 0.00877(7) Uani 1 1 d .
O3 O 0.21257(14) 0.42124(8) -0.17353(11) 0.00748(9) Uani 1 1 d .
O2 O -0.02953(13) 0.22072(8) -0.12593(12) 0.00725(9) Uani 1 1 d .
O1 O 0.37186(14) 0.16448(9) -0.09689(12) 0.00856(9) Uani 1 1 d .
C1 C 0.18802(16) 0.26503(10) -0.13270(14) 0.00610(10) Uani 1 1 d .

loop_
_atom_site_aniso_label
_atom_site_aniso_U_11
_atom_site_aniso_U_22
_atom_site_aniso_U_33
_atom_site_aniso_U_23
_atom_site_aniso_U_13
_atom_site_aniso_U_12
Cu1 0.00556(5) 0.00439(5) 0.00468(5) -0.00010(4) 0.00196(3) -0.00024(4)
Na1 0.00733(15) 0.00912(15) 0.00911(15) 0.00139(12) 0.00287(12) -0.00041(12)
O3 0.0094(2) 0.0054(2) 0.0064(2) 0.00071(16) 0.00226(17) -0.00085(16)
O2 0.0067(2) 0.0066(2) 0.0088(2) 0.00093(16) 0.00371(17) -0.00003(16)
O1 0.0075(2) 0.0089(2) 0.0091(2) 0.00111(18) 0.00339(18) 0.00288(17)
C1 0.0069(3) 0.0061(3) 0.0047(2) 0.00038(18) 0.00202(19) 0.00011(19)

loop_
_atom_type_symbol
_atom_type_description
_atom_type_scat_dispersion_real
_atom_type_scat_dispersion_imag
_atom_type_scat_source
C C 0.0033 0.0016 'International Tables Vol C Tables 4.2.6.8 and 6.1.1.4'
O O 0.0106 0.0060 'International Tables Vol C Tables 4.2.6.8 and 6.1.1.4'
Na Na 0.0362 0.0249 'International Tables Vol C Tables 4.2.6.8 and 6.1.1.4'
Cu Cu 0.3201 1.2651 'International Tables Vol C Tables 4.2.6.8 and 6.1.1.4'

loop_
_geom_angle_atom_site_label_1
_geom_angle_atom_site_label_2
_geom_angle_atom_site_label_3
_geom_angle
_geom_angle_site_symmetry_1
_geom_angle_site_symmetry_3
O2 Cu1 O2 180.000(14) 3 .
O2 Cu1 O3 89.11(3) 3 4_566
O2 Cu1 O3 90.89(3) . 4_566
O2 Cu1 O3 90.89(3) 3 2_544
O2 Cu1 O3 89.11(3) . 2_544
O3 Cu1 O3 180.00(4) 4_566 2_544
O2 Na1 O3 108.48(3) 4_666 2_645
O2 Na1 O3 141.02(3) 4_666 4_566
O3 Na1 O3 85.63(3) 2_645 4_566
O2 Na1 O1 94.38(3) 4_666 .
O3 Na1 O1 155.40(3) 2_645 .
O3 Na1 O1 81.99(3) 4_566 .
O2 Na1 O1 116.40(3) 4_666 3_655
O3 Na1 O1 85.86(3) 2_645 3_655
O3 Na1 O1 100.35(3) 4_566 3_655
O1 Na1 O1 75.62(3) . 3_655
O2 Na1 O1 88.83(3) 4_666 4_566
O3 Na1 O1 105.78(3) 2_645 4_566
O3 Na1 O1 52.19(2) 4_566 4_566
O1 Na1 O1 83.10(2) . 4_566
O1 Na1 O1 147.74(2) 3_655 4_566
O2 Na1 C1 114.49(3) 4_666 4_566
O3 Na1 C1 97.18(3) 2_645 4_566
O3 Na1 C1 26.53(2) 4_566 4_566
O1 Na1 C1 80.88(3) . 4_566
O1 Na1 C1 124.88(3) 3_655 4_566
O1 Na1 C1 25.68(2) 4_566 4_566
C1 O3 Cu1 116.54(5) . 2_554
C1 O3 Na1 114.66(5) . 2_655
Cu1 O3 Na1 123.64(3) 2_554 2_655
C1 O3 Na1 98.21(5) . 4_565
Cu1 O3 Na1 100.16(3) 2_554 4_565
Na1 O3 Na1 94.37(3) 2_655 4_565
C1 O2 Cu1 110.70(5) . .
C1 O2 Na1 122.18(5) . 4_465
Cu1 O2 Na1 125.72(3) . 4_465
C1 O1 Na1 114.96(6) . .
C1 O1 Na1 128.68(6) . 3_655
Na1 O1 Na1 104.38(3) . 3_655
C1 O1 Na1 88.64(5) . 4_565
Na1 O1 Na1 103.53(3) . 4_565
Na1 O1 Na1 113.41(3) 3_655 4_565
O1 C1 O2 122.07(8) . .
O1 C1 O3 120.86(8) . .
O2 C1 O3 117.05(7) . .
O1 C1 Na1 65.68(5) . 4_565
O2 C1 Na1 172.10(6) . 4_565
O3 C1 Na1 55.26(4) . 4_565

loop_
_geom_bond_atom_site_label_1
_geom_bond_atom_site_label_2
_geom_bond_distance
_geom_bond_site_symmetry_2
Cu1 O2 1.9315(7) 3
Cu1 O2 1.9315(7) .
Cu1 O3 1.9450(6) 4_566
Cu1 O3 1.9450(6) 2_544
Na1 O2 2.3142(8) 4_666
Na1 O3 2.3896(8) 2_645
Na1 O3 2.4148(8) 4_566
Na1 O1 2.4317(8) .
Na1 O1 2.5012(8) 3_655
Na1 O1 2.6511(8) 4_566
Na1 C1 2.9085(9) 4_566
O3 C1 1.3126(10) .
O3 Cu1 1.9450(6) 2_554
O3 Na1 2.3896(8) 2_655
O3 Na1 2.4148(8) 4_565
O2 C1 1.2951(10) .
O2 Na1 2.3142(8) 4_465
O1 C1 1.2607(10) .
O1 Na1 2.5012(8) 3_655
O1 Na1 2.6511(8) 4_565
C1 Na1 2.9085(9) 4_565

loop_
_geom_torsion_atom_site_label_1
_geom_torsion_atom_site_label_2
_geom_torsion_atom_site_label_3
_geom_torsion_atom_site_label_4
_geom_torsion
_geom_torsion_site_symmetry_1
_geom_torsion_site_symmetry_4
O3 Cu1 O2 C1 75.80(6) 4_566 .
O3 Cu1 O2 C1 -104.20(6) 2_544 .
O3 Cu1 O2 Na1 -90.82(4) 4_566 4_465
O3 Cu1 O2 Na1 89.18(4) 2_544 4_465
O2 Na1 O1 C1 -97.65(6) 4_666 .
O3 Na1 O1 C1 103.82(9) 2_645 .
O3 Na1 O1 C1 43.30(6) 4_566 .
O1 Na1 O1 C1 146.20(8) 3_655 .
O1 Na1 O1 C1 -9.36(6) 4_566 .
C1 Na1 O1 C1 16.48(7) 4_566 .
O2 Na1 O1 Na1 116.15(3) 4_666 3_655
O3 Na1 O1 Na1 -42.38(8) 2_645 3_655
O3 Na1 O1 Na1 -102.90(3) 4_566 3_655
O1 Na1 O1 Na1 0.0 3_655 3_655
O1 Na1 O1 Na1 -155.56(3) 4_566 3_655
C1 Na1 O1 Na1 -129.72(3) 4_566 3_655
O2 Na1 O1 Na1 -2.76(3) 4_666 4_565
O3 Na1 O1 Na1 -161.30(6) 2_645 4_565
O3 Na1 O1 Na1 138.18(3) 4_566 4_565
O1 Na1 O1 Na1 -118.92(3) 3_655 4_565
O1 Na1 O1 Na1 85.53(4) 4_566 4_565
C1 Na1 O1 Na1 111.37(3) 4_566 4_565
Na1 O1 C1 O2 -77.39(9) . .
Na1 O1 C1 O2 58.95(11) 3_655 .
Na1 O1 C1 O2 178.30(7) 4_565 .
Na1 O1 C1 O3 101.08(8) . .
Na1 O1 C1 O3 -122.57(8) 3_655 .
Na1 O1 C1 O3 -3.22(8) 4_565 .
Na1 O1 C1 Na1 104.31(5) . 4_565
Na1 O1 C1 Na1 -119.34(6) 3_655 4_565
Cu1 O2 C1 O1 10.27(10) . .
Na1 O2 C1 O1 177.45(6) 4_465 .
Cu1 O2 C1 O3 -168.26(6) . .
Na1 O2 C1 O3 -1.08(10) 4_465 .
Cu1 O3 C1 O1 109.31(8) 2_554 .
Na1 O3 C1 O1 -95.10(8) 2_655 .
Na1 O3 C1 O1 3.57(9) 4_565 .
Cu1 O3 C1 O2 -72.14(9) 2_554 .
Na1 O3 C1 O2 83.45(8) 2_655 .
Na1 O3 C1 O2 -177.87(6) 4_565 .
Cu1 O3 C1 Na1 105.74(5) 2_554 4_565
Na1 O3 C1 Na1 -98.68(5) 2_655 4_565
